data_7126675
loop_
_publ_author_name
'Bao, Wen'
'Gao, Zhu-Peng'
'Jin, Da-Ping'
'Xue, Cao-Gen'
'Liang, Huan'
'Lei, Ling-Sheng'
'Xu, Xue-Tao'
'Zhang, Kun'
'Wang, Shao-Hua'

_publ_section_title
;
 Direct synthesis of 2-substituted benzonitriles via alkylcyanation of
 arynes with N,N-disubstituted aminomalononitriles.
;
_journal_issue 55
_journal_name_full 'Chemical communications (Cambridge, England)'
_journal_page_first 7641
_journal_page_last 7644
_journal_paper_doi 10.1039/d0cc01591a
_journal_volume 56
_journal_year 2020
_chemical_formula_moiety 'C18 H15 N3 O'
_chemical_formula_sum 'C18 H15 N3 O'
_chemical_formula_weight 289.33
_space_group_crystal_system monoclinic
_space_group_IT_number 14
_space_group_name_Hall '-P 2ybc'
_space_group_name_H-M_alt 'P 1 21/c 1'
_atom_sites_solution_hydrogens geom
_atom_sites_solution_primary direct
_audit_creation_date 2019-07-19
_audit_creation_method
;
Olex2 1.2
(compiled 2018.05.29 svn.r3508 for OlexSys, GUI svn.r5506)
;
_audit_update_record
;
2019-07-19 deposited with the CCDC.	2020-05-25 downloaded from the CCDC.
;
_cell_angle_alpha 90
_cell_angle_beta 102.520(4)
_cell_angle_gamma 90
_cell_formula_units_Z 4
_cell_length_a 9.2780(4)
_cell_length_b 23.2807(7)
_cell_length_c 7.4089(3)
_cell_measurement_reflns_used 2267
_cell_measurement_temperature 292.77(10)
_cell_measurement_theta_max 69.6450
_cell_measurement_theta_min 8.9480
_cell_volume 1562.26(11)
_computing_cell_refinement
;
CrysAlisPro, Agilent Technologies,
Version 1.171.36.28 (release 01-02-2013 CrysAlis171 .NET)
(compiled Feb  1 2013,16:14:44)
;
_computing_data_collection
;
CrysAlisPro, Agilent Technologies,
Version 1.171.36.28 (release 01-02-2013 CrysAlis171 .NET)
(compiled Feb  1 2013,16:14:44)
;
_computing_data_reduction
;
CrysAlisPro, Agilent Technologies,
Version 1.171.36.28 (release 01-02-2013 CrysAlis171 .NET)
(compiled Feb  1 2013,16:14:44)
;
_computing_molecular_graphics 'Olex2 (Dolomanov et al., 2009)'
_computing_publication_material 'Olex2 (Dolomanov et al., 2009)'
_computing_structure_refinement 'ShelXL (Sheldrick, 2015)'
_computing_structure_solution 'ShelXS (Sheldrick, 2008)'
_diffrn_ambient_temperature 292.77(10)
_diffrn_detector_area_resol_mean 16.0733
_diffrn_measured_fraction_theta_full 0.973
_diffrn_measured_fraction_theta_max 0.973
_diffrn_measurement_details
;
#__ type_ start__ end____ width___ exp.time_
  1 omega  -31.00   11.00   1.0000    1.0000
omega____ theta____ kappa____ phi______ frames
    -       -8.5000  -38.0000  120.0000 42

#__ type_ start__ end____ width___ exp.time_
  2 omega  -75.00  -35.00   1.0000    1.0000
omega____ theta____ kappa____ phi______ frames
    -       -8.5000  178.0000  -90.0000 40

#__ type_ start__ end____ width___ exp.time_
  3 omega  -80.00  -54.00   1.0000    1.0000
omega____ theta____ kappa____ phi______ frames
    -       -8.5000  -38.0000  120.0000 26

#__ type_ start__ end____ width___ exp.time_
  4 omega   45.00   78.00   1.0000    1.0000
omega____ theta____ kappa____ phi______ frames
    -       54.0000  -38.0000   90.0000 33

#__ type_ start__ end____ width___ exp.time_
  5 omega   -9.00   38.00   1.0000    1.0000
omega____ theta____ kappa____ phi______ frames
    -       54.0000  -38.0000   90.0000 47

#__ type_ start__ end____ width___ exp.time_
  6 omega   67.00   95.00   1.0000    1.0000
omega____ theta____ kappa____ phi______ frames
    -       54.0000   57.0000 -180.0000 28

#__ type_ start__ end____ width___ exp.time_
  7 omega  -14.00   75.00   1.0000    1.0000
omega____ theta____ kappa____ phi______ frames
    -       54.0000  -57.0000   30.0000 89

#__ type_ start__ end____ width___ exp.time_
  8 omega   45.00   72.00   1.0000    1.0000
omega____ theta____ kappa____ phi______ frames
    -       54.0000 -125.0000 -180.0000 27

#__ type_ start__ end____ width___ exp.time_
  9 omega   57.00   93.00   1.0000    1.0000
omega____ theta____ kappa____ phi______ frames
    -      108.0000 -111.0000  -90.0000 36

#__ type_ start__ end____ width___ exp.time_
 10 omega   36.00   65.00   1.0000    1.0000
omega____ theta____ kappa____ phi______ frames
    -      108.0000  -38.0000    0.0000 29

#__ type_ start__ end____ width___ exp.time_
 11 omega   36.00   91.00   1.0000    1.0000
omega____ theta____ kappa____ phi______ frames
    -      108.0000  -25.0000  120.0000 55

#__ type_ start__ end____ width___ exp.time_
 12 omega  107.00  151.00   1.0000    1.0000
omega____ theta____ kappa____ phi______ frames
    -      108.0000   63.0000   60.0000 44

#__ type_ start__ end____ width___ exp.time_
 13 omega   38.00   95.00   1.0000    1.0000
omega____ theta____ kappa____ phi______ frames
    -      108.0000 -111.0000 -150.0000 57

#__ type_ start__ end____ width___ exp.time_
 14 omega   37.00   79.00   1.0000    1.0000
omega____ theta____ kappa____ phi______ frames
    -      108.0000  -25.0000 -120.0000 42

#__ type_ start__ end____ width___ exp.time_
 15 omega   46.00   74.00   1.0000    1.0000
omega____ theta____ kappa____ phi______ frames
    -      108.0000  -25.0000 -150.0000 28

#__ type_ start__ end____ width___ exp.time_
 16 omega   53.00  123.00   1.0000    1.0000
omega____ theta____ kappa____ phi______ frames
    -      108.0000  -63.0000   30.0000 70

#__ type_ start__ end____ width___ exp.time_
 17 omega   37.00   93.00   1.0000    1.0000
omega____ theta____ kappa____ phi______ frames
    -      108.0000  -38.0000  -60.0000 56

#__ type_ start__ end____ width___ exp.time_
 18 omega   54.00   87.00   1.0000    1.0000
omega____ theta____ kappa____ phi______ frames
    -      108.0000  -50.0000   90.0000 33

#__ type_ start__ end____ width___ exp.time_
 19 omega   44.00   69.00   1.0000    1.0000
omega____ theta____ kappa____ phi______ frames
    -      108.0000  -38.0000  -90.0000 25

#__ type_ start__ end____ width___ exp.time_
 20 omega   74.00  101.00   1.0000    1.0000
omega____ theta____ kappa____ phi______ frames
    -      108.0000 -111.0000   60.0000 27
;
_diffrn_measurement_device_type 'SuperNova, Dual, Cu at zero, Eos'
_diffrn_measurement_method '\w scans'
_diffrn_orient_matrix_UB_11 -0.1634652000
_diffrn_orient_matrix_UB_12 0.0180680000
_diffrn_orient_matrix_UB_13 -0.0546447000
_diffrn_orient_matrix_UB_21 0.0135938000
_diffrn_orient_matrix_UB_22 0.0067006000
_diffrn_orient_matrix_UB_23 -0.2025816000
_diffrn_orient_matrix_UB_31 -0.0452365000
_diffrn_orient_matrix_UB_32 -0.0632539000
_diffrn_orient_matrix_UB_33 -0.0370776000
_diffrn_radiation_monochromator mirror
_diffrn_radiation_type CuK\a
_diffrn_radiation_wavelength 1.54184
_diffrn_reflns_av_R_equivalents 0.0260
_diffrn_reflns_av_unetI/netI 0.0306
_diffrn_reflns_Laue_measured_fraction_full 0.973
_diffrn_reflns_Laue_measured_fraction_max 0.973
_diffrn_reflns_limit_h_max 10
_diffrn_reflns_limit_h_min -11
_diffrn_reflns_limit_k_max 17
_diffrn_reflns_limit_k_min -27
_diffrn_reflns_limit_l_max 8
_diffrn_reflns_limit_l_min -7
_diffrn_reflns_number 5181
_diffrn_reflns_point_group_measured_fraction_full 0.973
_diffrn_reflns_point_group_measured_fraction_max 0.973
_diffrn_reflns_theta_full 66.592
_diffrn_reflns_theta_max 66.592
_diffrn_reflns_theta_min 3.797
_diffrn_source 'SuperNova (Cu) X-ray Source'
_exptl_absorpt_coefficient_mu 0.628
_exptl_absorpt_correction_T_max 1.00000
_exptl_absorpt_correction_T_min 0.59521
_exptl_absorpt_correction_type multi-scan
_exptl_absorpt_process_details
;
CrysAlisPro, Agilent Technologies,
Version 1.171.36.28 (release 01-02-2013 CrysAlis171 .NET)
(compiled Feb  1 2013,16:14:44)
Empirical absorption correction using spherical harmonics,
 implemented in SCALE3 ABSPACK scaling algorithm.
;
_exptl_crystal_colour 'clear light colourless'
_exptl_crystal_colour_lustre clear
_exptl_crystal_colour_modifier light
_exptl_crystal_colour_primary colourless
_exptl_crystal_density_diffrn 1.230
_exptl_crystal_description block
_exptl_crystal_F_000 608
_exptl_crystal_size_max 0.18
_exptl_crystal_size_mid 0.14
_exptl_crystal_size_min 0.12
_refine_diff_density_max 0.166
_refine_diff_density_min -0.183
_refine_diff_density_rms 0.032
_refine_ls_extinction_method none
_refine_ls_goodness_of_fit_ref 1.049
_refine_ls_hydrogen_treatment constr
_refine_ls_matrix_type full
_refine_ls_number_parameters 200
_refine_ls_number_reflns 2690
_refine_ls_number_restraints 0
_refine_ls_restrained_S_all 1.049
_refine_ls_R_factor_all 0.0527
_refine_ls_R_factor_gt 0.0454
_refine_ls_shift/su_max 0.000
_refine_ls_shift/su_mean 0.000
_refine_ls_structure_factor_coef Fsqd
_refine_ls_weighting_details 'w=1/[\s^2^(Fo^2^)+(0.0724P)^2^+0.2012P] where P=(Fo^2^+2Fc^2^)/3'
_refine_ls_weighting_scheme calc
_refine_ls_wR_factor_gt 0.1261
_refine_ls_wR_factor_ref 0.1337
_reflns_Friedel_coverage 0.000
_reflns_number_gt 2277
_reflns_number_total 2690
_reflns_threshold_expression 'I > 2\s(I)'
_cod_data_source_file d0cc01591a3.cif
_cod_data_source_block baow1_0717
_cod_depositor_comments 'Adding full bibliography for 7126672--7126675.cif.'
_cod_original_cell_volume 1562.25(10)
_cod_database_code 7126675
_shelx_shelxl_version_number 2018/3
_chemical_oxdiff_formula 'C H N O'
_shelx_space_group_comment
;
The symmetry employed for this shelxl refinement is uniquely defined
by the following loop, which should always be used as a source of
symmetry information in preference to the above space-group names.
They are only intended as comments.
;
_reflns_odcompleteness_completeness 96.97
_reflns_odcompleteness_iscentric 1
_reflns_odcompleteness_theta 66.97
_olex2_refinement_description
;
1. Fixed Uiso
 At 1.2 times of:
  All C(H) groups, All C(H,H) groups
 At 1.5 times of:
  All C(H,H,H) groups
2.a Ternary CH refined with riding coordinates:
 C6(H6)
2.b Secondary CH2 refined with riding coordinates:
 C16(H16A,H16B), C21(H21A,H21B)
2.c Aromatic/amide H refined with riding coordinates:
 C4(H4), C8(H8), C12(H12), C14(H14), C18(H18), C20(H20), C22(H22)
2.d Idealised Me refined as rotating group:
 C19(H19A,H19B,H19C)
;
_olex2_submission_special_instructions 'No special instructions were received'

loop_
_space_group_symop_operation_xyz
'x, y, z'
'-x, y+1/2, -z+1/2'
'-x, -y, -z'
'x, -y-1/2, z-1/2'

loop_
_atom_site_label
_atom_site_type_symbol
_atom_site_fract_x
_atom_site_fract_y
_atom_site_fract_z
_atom_site_U_iso_or_equiv
_atom_site_adp_type
_atom_site_occupancy
_atom_site_site_symmetry_order
_atom_site_calc_flag
_atom_site_refinement_flags_posn
_atom_site_refinement_flags_adp
_atom_site_refinement_flags_occupancy
_atom_site_disorder_assembly
_atom_site_disorder_group
N1 N 0.28405(14) 0.35881(5) 0.66674(17) 0.0469(3) Uani 1 1 d . . . . .
C2 C 0.41445(17) 0.33877(6) 0.7821(2) 0.0473(4) Uani 1 1 d . . . . .
C3 C 0.01902(16) 0.37793(6) 0.60249(19) 0.0428(3) Uani 1 1 d . . . . .
C4 C -0.06399(19) 0.37135(7) 0.4251(2) 0.0561(4) Uani 1 1 d . . . . .
H4 H -0.045163 0.340240 0.354887 0.067 Uiso 1 1 calc R . . . .
C5 C 0.11231(17) 0.27788(7) 0.6199(2) 0.0496(4) Uani 1 1 d . . . . .
C6 C 0.14234(16) 0.33777(6) 0.6899(2) 0.0432(3) Uani 1 1 d . . . . .
H6 H 0.145408 0.337055 0.822919 0.052 Uiso 1 1 calc R . . . .
O7 O -0.31361(16) 0.49512(6) 0.39377(19) 0.0749(4) Uani 1 1 d . . . . .
C8 C -0.12348(19) 0.46388(7) 0.6292(2) 0.0529(4) Uani 1 1 d . . . . .
H8 H -0.143190 0.494985 0.698821 0.063 Uiso 1 1 calc R . . . .
C9 C -0.20529(18) 0.45568(7) 0.4509(2) 0.0523(4) Uani 1 1 d . . . . .
C10 C -0.01229(17) 0.42550(6) 0.70287(19) 0.0452(4) Uani 1 1 d . . . . .
N11 N 0.09168(18) 0.23197(6) 0.5684(2) 0.0678(4) Uani 1 1 d . . . . .
C12 C -0.1744(2) 0.40970(7) 0.3486(2) 0.0580(4) Uani 1 1 d . . . . .
H12 H -0.227801 0.404406 0.228135 0.070 Uiso 1 1 calc R . . . .
C13 C 0.5333(2) 0.34701(7) 0.6964(3) 0.0614(5) Uani 1 1 d . . . . .
C14 C 0.4356(2) 0.31574(7) 0.9580(3) 0.0589(4) Uani 1 1 d . . . . .
H14 H 0.356594 0.310507 1.015026 0.071 Uiso 1 1 calc R . . . .
C15 C 0.0725(2) 0.43416(7) 0.8885(2) 0.0611(5) Uani 1 1 d . . . . .
N17 N 0.1407(3) 0.43990(9) 1.0344(2) 0.0947(7) Uani 1 1 d . . . . .
C16 C 0.3095(2) 0.36296(8) 0.4773(2) 0.0613(4) Uani 1 1 d . . . . .
H16A H 0.254473 0.394662 0.410451 0.074 Uiso 1 1 calc R . . . .
H16B H 0.281567 0.327668 0.409076 0.074 Uiso 1 1 calc R . . . .
C18 C 0.5785(2) 0.30062(9) 1.0474(3) 0.0756(6) Uani 1 1 d . . . . .
H18 H 0.595079 0.284742 1.165247 0.091 Uiso 1 1 calc R . . . .
C19 C -0.4026(3) 0.48996(10) 0.2120(3) 0.0864(7) Uani 1 1 d . . . . .
H19A H -0.340674 0.490451 0.123660 0.130 Uiso 1 1 calc GR . . . .
H19B H -0.470787 0.521495 0.188111 0.130 Uiso 1 1 calc GR . . . .
H19C H -0.456436 0.454458 0.201565 0.130 Uiso 1 1 calc GR . . . .
C20 C 0.6735(2) 0.33240(10) 0.7881(4) 0.0803(7) Uani 1 1 d . . . . .
H20 H 0.753026 0.338325 0.732564 0.096 Uiso 1 1 calc R . . . .
C21 C 0.4757(2) 0.37331(10) 0.5091(3) 0.0741(6) Uani 1 1 d . . . . .
H21A H 0.517044 0.354478 0.415088 0.089 Uiso 1 1 calc R . . . .
H21B H 0.497885 0.414029 0.509605 0.089 Uiso 1 1 calc R . . . .
C22 C 0.6959(2) 0.30892(10) 0.9629(4) 0.0849(7) Uani 1 1 d . . . . .
H22 H 0.790712 0.298594 1.024431 0.102 Uiso 1 1 calc R . . . .

loop_
_atom_site_aniso_label
_atom_site_aniso_U_11
_atom_site_aniso_U_22
_atom_site_aniso_U_33
_atom_site_aniso_U_23
_atom_site_aniso_U_13
_atom_site_aniso_U_12
N1 0.0466(7) 0.0476(7) 0.0493(7) 0.0037(5) 0.0167(5) -0.0022(5)
C2 0.0444(8) 0.0369(7) 0.0616(9) -0.0053(6) 0.0133(7) -0.0039(6)
C3 0.0448(8) 0.0435(8) 0.0421(7) -0.0030(6) 0.0138(6) -0.0029(6)
C4 0.0633(10) 0.0568(9) 0.0468(8) -0.0138(7) 0.0087(7) 0.0037(8)
C5 0.0497(8) 0.0479(9) 0.0548(9) -0.0029(7) 0.0190(7) 0.0009(6)
C6 0.0465(8) 0.0421(7) 0.0436(7) -0.0027(6) 0.0157(6) -0.0012(6)
O7 0.0806(9) 0.0616(8) 0.0702(8) 0.0025(6) -0.0109(7) 0.0172(6)
C8 0.0618(10) 0.0435(8) 0.0517(9) -0.0060(7) 0.0087(7) 0.0045(7)
C9 0.0545(9) 0.0468(8) 0.0523(9) 0.0039(7) 0.0042(7) -0.0005(7)
C10 0.0507(8) 0.0439(8) 0.0406(7) -0.0034(6) 0.0088(6) -0.0013(6)
N11 0.0751(10) 0.0512(9) 0.0823(11) -0.0135(7) 0.0283(8) -0.0047(7)
C12 0.0637(10) 0.0614(10) 0.0430(8) -0.0050(7) -0.0014(7) -0.0017(8)
C13 0.0492(9) 0.0553(9) 0.0851(13) -0.0127(9) 0.0265(9) -0.0098(7)
C14 0.0536(9) 0.0563(9) 0.0640(10) 0.0021(8) 0.0066(8) -0.0022(7)
C15 0.0753(12) 0.0530(9) 0.0499(9) -0.0129(7) 0.0024(8) 0.0151(8)
N17 0.1244(17) 0.0880(13) 0.0559(10) -0.0248(9) -0.0152(10) 0.0329(11)
C16 0.0674(11) 0.0685(10) 0.0540(9) 0.0055(8) 0.0265(8) -0.0041(9)
C18 0.0701(13) 0.0657(12) 0.0790(13) -0.0059(10) -0.0101(10) 0.0028(9)
C19 0.0876(15) 0.0812(14) 0.0735(14) 0.0157(11) -0.0196(11) 0.0077(11)
C20 0.0471(10) 0.0809(13) 0.1148(19) -0.0275(13) 0.0220(11) -0.0096(9)
C21 0.0733(12) 0.0788(13) 0.0827(13) -0.0012(10) 0.0445(11) -0.0122(10)
C22 0.0487(11) 0.0791(14) 0.116(2) -0.0265(13) -0.0059(11) 0.0045(9)

loop_
_atom_type_symbol
_atom_type_description
_atom_type_scat_dispersion_real
_atom_type_scat_dispersion_imag
_atom_type_scat_source
C C 0.0181 0.0091 'International Tables Vol C Tables 4.2.6.8 and 6.1.1.4'
H H 0.0000 0.0000 'International Tables Vol C Tables 4.2.6.8 and 6.1.1.4'
N N 0.0311 0.0180 'International Tables Vol C Tables 4.2.6.8 and 6.1.1.4'
O O 0.0492 0.0322 'International Tables Vol C Tables 4.2.6.8 and 6.1.1.4'

loop_
_geom_angle_atom_site_label_1
_geom_angle_atom_site_label_2
_geom_angle_atom_site_label_3
_geom_angle
_geom_angle_site_symmetry_1
_geom_angle_site_symmetry_3
_geom_angle_publ_flag
C2 N1 C6 120.08(12) . . ?
C2 N1 C16 107.87(13) . . ?
C6 N1 C16 118.12(13) . . ?
C13 C2 N1 109.79(15) . . ?
C14 C2 N1 129.13(14) . . ?
C14 C2 C13 121.04(16) . . ?
C4 C3 C6 123.64(13) . . ?
C4 C3 C10 117.17(14) . . ?
C10 C3 C6 119.16(13) . . ?
C3 C4 H4 119.0 . . ?
C3 C4 C12 121.94(15) . . ?
C12 C4 H4 119.0 . . ?
N11 C5 C6 178.84(19) . . ?
N1 C6 C3 111.27(12) . . ?
N1 C6 C5 112.39(12) . . ?
N1 C6 H6 107.2 . . ?
C3 C6 H6 107.2 . . ?
C5 C6 C3 111.24(13) . . ?
C5 C6 H6 107.2 . . ?
C9 O7 C19 118.39(15) . . ?
C9 C8 H8 120.2 . . ?
C10 C8 H8 120.2 . . ?
C10 C8 C9 119.61(14) . . ?
O7 C9 C8 114.74(14) . . ?
O7 C9 C12 125.56(15) . . ?
C12 C9 C8 119.68(15) . . ?
C3 C10 C15 118.94(14) . . ?
C8 C10 C3 121.60(14) . . ?
C8 C10 C15 119.45(14) . . ?
C4 C12 H12 120.0 . . ?
C9 C12 C4 119.97(15) . . ?
C9 C12 H12 120.0 . . ?
C2 C13 C21 108.44(16) . . ?
C20 C13 C2 119.7(2) . . ?
C20 C13 C21 131.81(19) . . ?
C2 C14 H14 120.9 . . ?
C2 C14 C18 118.16(19) . . ?
C18 C14 H14 120.9 . . ?
N17 C15 C10 178.57(19) . . ?
N1 C16 H16A 111.1 . . ?
N1 C16 H16B 111.1 . . ?
N1 C16 C21 103.16(15) . . ?
H16A C16 H16B 109.1 . . ?
C21 C16 H16A 111.1 . . ?
C21 C16 H16B 111.1 . . ?
C14 C18 H18 119.6 . . ?
C22 C18 C14 120.8(2) . . ?
C22 C18 H18 119.6 . . ?
O7 C19 H19A 109.5 . . ?
O7 C19 H19B 109.5 . . ?
O7 C19 H19C 109.5 . . ?
H19A C19 H19B 109.5 . . ?
H19A C19 H19C 109.5 . . ?
H19B C19 H19C 109.5 . . ?
C13 C20 H20 120.1 . . ?
C13 C20 C22 119.8(2) . . ?
C22 C20 H20 120.1 . . ?
C13 C21 C16 102.91(14) . . ?
C13 C21 H21A 111.2 . . ?
C13 C21 H21B 111.2 . . ?
C16 C21 H21A 111.2 . . ?
C16 C21 H21B 111.2 . . ?
H21A C21 H21B 109.1 . . ?
C18 C22 H22 119.8 . . ?
C20 C22 C18 120.44(19) . . ?
C20 C22 H22 119.8 . . ?

loop_
_geom_bond_atom_site_label_1
_geom_bond_atom_site_label_2
_geom_bond_distance
_geom_bond_site_symmetry_2
_geom_bond_publ_flag
N1 C2 1.401(2) . ?
N1 C6 1.4476(19) . ?
N1 C16 1.476(2) . ?
C2 C13 1.400(2) . ?
C2 C14 1.383(2) . ?
C3 C4 1.380(2) . ?
C3 C6 1.510(2) . ?
C3 C10 1.399(2) . ?
C4 H4 0.9300 . ?
C4 C12 1.385(2) . ?
C5 C6 1.492(2) . ?
C5 N11 1.137(2) . ?
C6 H6 0.9800 . ?
O7 C9 1.359(2) . ?
O7 C19 1.424(2) . ?
C8 H8 0.9300 . ?
C8 C9 1.387(2) . ?
C8 C10 1.384(2) . ?
C9 C12 1.377(2) . ?
C10 C15 1.443(2) . ?
C12 H12 0.9300 . ?
C13 C20 1.373(3) . ?
C13 C21 1.505(3) . ?
C14 H14 0.9300 . ?
C14 C18 1.392(3) . ?
C15 N17 1.135(2) . ?
C16 H16A 0.9700 . ?
C16 H16B 0.9700 . ?
C16 C21 1.528(3) . ?
C18 H18 0.9300 . ?
C18 C22 1.383(3) . ?
C19 H19A 0.9600 . ?
C19 H19B 0.9600 . ?
C19 H19C 0.9600 . ?
C20 H20 0.9300 . ?
C20 C22 1.380(4) . ?
C21 H21A 0.9700 . ?
C21 H21B 0.9700 . ?
C22 H22 0.9300 . ?

loop_
_geom_torsion_atom_site_label_1
_geom_torsion_atom_site_label_2
_geom_torsion_atom_site_label_3
_geom_torsion_atom_site_label_4
_geom_torsion
_geom_torsion_site_symmetry_1
_geom_torsion_site_symmetry_2
_geom_torsion_site_symmetry_3
_geom_torsion_site_symmetry_4
_geom_torsion_publ_flag
N1 C2 C13 C20 177.52(16) . . . . ?
N1 C2 C13 C21 -1.27(19) . . . . ?
N1 C2 C14 C18 -177.84(16) . . . . ?
N1 C16 C21 C13 25.58(19) . . . . ?
C2 N1 C6 C3 160.35(12) . . . . ?
C2 N1 C6 C5 -74.13(17) . . . . ?
C2 N1 C16 C21 -27.69(17) . . . . ?
C2 C13 C20 C22 1.0(3) . . . . ?
C2 C13 C21 C16 -15.7(2) . . . . ?
C2 C14 C18 C22 0.6(3) . . . . ?
C3 C4 C12 C9 -0.8(3) . . . . ?
C4 C3 C6 N1 94.24(17) . . . . ?
C4 C3 C6 C5 -31.92(19) . . . . ?
C4 C3 C10 C8 1.1(2) . . . . ?
C4 C3 C10 C15 -179.64(16) . . . . ?
C6 N1 C2 C13 158.09(13) . . . . ?
C6 N1 C2 C14 -24.2(2) . . . . ?
C6 N1 C16 C21 -168.00(14) . . . . ?
C6 C3 C4 C12 -178.79(15) . . . . ?
C6 C3 C10 C8 179.61(14) . . . . ?
C6 C3 C10 C15 -1.2(2) . . . . ?
O7 C9 C12 C4 -177.80(17) . . . . ?
C8 C9 C12 C4 1.2(3) . . . . ?
C9 C8 C10 C3 -0.7(2) . . . . ?
C9 C8 C10 C15 -179.95(16) . . . . ?
C10 C3 C4 C12 -0.4(2) . . . . ?
C10 C3 C6 N1 -84.14(16) . . . . ?
C10 C3 C6 C5 149.71(14) . . . . ?
C10 C8 C9 O7 178.64(15) . . . . ?
C10 C8 C9 C12 -0.4(2) . . . . ?
C13 C2 C14 C18 -0.4(3) . . . . ?
C13 C20 C22 C18 -0.8(3) . . . . ?
C14 C2 C13 C20 -0.4(3) . . . . ?
C14 C2 C13 C21 -179.17(15) . . . . ?
C14 C18 C22 C20 0.0(3) . . . . ?
C16 N1 C2 C13 18.71(17) . . . . ?
C16 N1 C2 C14 -163.62(16) . . . . ?
C16 N1 C6 C3 -64.27(17) . . . . ?
C16 N1 C6 C5 61.24(18) . . . . ?
C19 O7 C9 C8 179.79(17) . . . . ?
C19 O7 C9 C12 -1.2(3) . . . . ?
C20 C13 C21 C16 165.8(2) . . . . ?
C21 C13 C20 C22 179.4(2) . . . . ?
